data_9007484
loop_
_publ_author_name
'Fischer, W.'
'Hellner, E.'

_publ_section_title
;
 Ueber die struktur des vanthoffits
;
_journal_name_full 'Acta Crystallographica'
_journal_page_first 1613
_journal_page_last 1613
_journal_paper_doi 10.1107/S0365110X6400398X
_journal_volume 17
_journal_year 1964
_chemical_compound_source Synthetic
_chemical_formula_sum 'Mg Na6 O16 S4'
_chemical_name_mineral Vanthoffite
_space_group_IT_number 14
_symmetry_space_group_name_Hall '-P 2ybc'
_symmetry_space_group_name_H-M 'P 1 21/c 1'
_cell_angle_alpha 90
_cell_angle_beta 113.5
_cell_angle_gamma 90
_cell_length_a 9.797
_cell_length_b 9.217
_cell_length_c 8.199
_cell_formula_units_Z 2
_cell_volume 678.956
_database_code_amcsd 0009292
_exptl_crystal_density_diffrn 2.673
_cod_original_formula_sum 'Na6 Mg S4 O16'
_cod_database_code 9007484

loop_
_space_group_symop_operation_xyz
x,y,z
x,1/2-y,1/2+z
-x,1/2+y,1/2-z
-x,-y,-z

loop_
_atom_site_label
_atom_site_fract_x
_atom_site_fract_y
_atom_site_fract_z
_atom_site_U_iso_or_equiv
Na1 0.31080 0.01550 0.46760 0.01507
Na2 0.44530 0.15160 0.09100 0.02558
Na3 0.88910 0.13820 0.31640 0.01988
Mg 0.00000 0.00000 0.00000 0.01089
S1 0.14000 0.30530 0.22460 0.00633
O1 0.03090 0.18450 0.15460 0.01532
O2 0.13660 0.39720 0.07620 0.01558
O3 0.09560 0.39380 0.34330 0.01748
O4 0.28870 0.24610 0.32010 0.02064
S2 0.66150 0.35290 0.34710 0.00735
O5 0.66920 0.19260 0.36010 0.01887
O6 0.64790 0.41500 0.50260 0.01912
O7 0.80110 0.40630 0.33380 0.01570
O8 0.53760 0.39710 0.18300 0.01773

loop_
_cod_related_entry_id
_cod_related_entry_database
_cod_related_entry_code
1 AMCSD 0009292
